data_7708143
loop_
_publ_author_name
'Tyagi, Adish'
'Karmakar, Gourab'
'Mandal, B. P.'
'Dutta Pathak, Dipa'
'Wadawale, Amey'
'Kedarnath, G.'
'Srivastava, A. P.'
'Jain, Vimal K.'

_publ_section_title
;
 Di-<i>tert</i>-butyltin(IV) 2-pyridyl and 4,6-dimethyl-2-pyrimidyl
 thiolates: versatile single source precursors for the preparation of SnS
 nanoplatelets as anode material for lithium ion batteries.
;
_journal_issue 37
_journal_name_full 'Dalton transactions (Cambridge, England : 2003)'
_journal_page_first 13073
_journal_page_last 13085
_journal_paper_doi 10.1039/d1dt01142a
_journal_volume 50
_journal_year 2021
_chemical_formula_sum 'C14 H25 Cl N2 S Sn'
_chemical_formula_weight 407.56
_space_group_crystal_system monoclinic
_space_group_IT_number 14
_space_group_name_Hall '-P 2yn'
_space_group_name_H-M_alt 'P 1 21/n 1'
_atom_sites_solution_hydrogens geom
_atom_sites_solution_primary iterative
_atom_sites_solution_secondary difmap
_audit_creation_method SHELXL-2017/1
_audit_update_record
;
2021-08-04 deposited with the CCDC.	2021-08-12 downloaded from the CCDC.
;
_cell_angle_alpha 90
_cell_angle_beta 93.274(6)
_cell_angle_gamma 90
_cell_formula_units_Z 4
_cell_length_a 11.6643(7)
_cell_length_b 13.7146(8)
_cell_length_c 11.8166(7)
_cell_measurement_reflns_used 7391
_cell_measurement_temperature 298(2)
_cell_measurement_theta_max 29.5040
_cell_measurement_theta_min 3.4210
_cell_volume 1887.23(19)
_computing_cell_refinement 'CrysAlisPro 1.171.40.57a (Rigaku OD, 2019)'
_computing_data_collection 'CrysAlisPro 1.171.40.57a (Rigaku OD, 2019)'
_computing_data_reduction 'CrysAlisPro 1.171.40.57a (Rigaku OD, 2019)'
_computing_structure_refinement 'SHELXL-2017/1 (Sheldrick, 2017)'
_computing_structure_solution SUPERFLIP
_diffrn_ambient_temperature 298(2)
_diffrn_detector 'Hybrid Pixel Array Detector'
_diffrn_detector_area_resol_mean 10.0000
_diffrn_detector_type HyPix
_diffrn_measured_fraction_theta_full 0.989
_diffrn_measured_fraction_theta_max 0.791
_diffrn_measurement_details
;
List of Runs (angles in degrees, time in seconds):

  # Type    Start    End  Width  t~exp~   \w     \q     \k     \f   Frames
#--------------------------------------------------------------------------
  1  \w    -12.00  14.00   0.50    7.78    --   -4.99 -77.00  60.00   52
  2  \w    -53.00  18.00   0.50    7.78    --    5.30 -37.00 120.00  142
  3  \w    -23.00  24.00   0.50    7.78    --   -4.99 -99.00-120.00   94
  4  \w    -23.00  12.00   0.50    7.78    --   -4.99 -99.00-180.00   70
  5  \w    -36.00   5.00   0.50    7.78    --    5.30 -19.00-120.00   82
  6  \w    -70.00 -39.00   0.50    7.78    --    5.30 -19.00-120.00   62
;
_diffrn_measurement_device 'four-circle diffractometer'
_diffrn_measurement_device_type 'XtaLAB Synergy, Dualflex, HyPix'
_diffrn_measurement_method '\w scans'
_diffrn_orient_matrix_UB_11 0.0582241000
_diffrn_orient_matrix_UB_12 -0.0054531000
_diffrn_orient_matrix_UB_13 0.0198733000
_diffrn_orient_matrix_UB_21 -0.0179650000
_diffrn_orient_matrix_UB_22 -0.0199908000
_diffrn_orient_matrix_UB_23 0.0514204000
_diffrn_orient_matrix_UB_31 0.0008910000
_diffrn_orient_matrix_UB_32 -0.0473596000
_diffrn_orient_matrix_UB_33 -0.0239988000
_diffrn_radiation_monochromator mirror
_diffrn_radiation_probe x-ray
_diffrn_radiation_type 'Mo K\a'
_diffrn_radiation_wavelength 0.71073
_diffrn_reflns_av_R_equivalents 0.0232
_diffrn_reflns_av_unetI/netI 0.0231
_diffrn_reflns_Laue_measured_fraction_full 0.989
_diffrn_reflns_Laue_measured_fraction_max 0.791
_diffrn_reflns_limit_h_max 15
_diffrn_reflns_limit_h_min -16
_diffrn_reflns_limit_k_max 19
_diffrn_reflns_limit_k_min -17
_diffrn_reflns_limit_l_max 16
_diffrn_reflns_limit_l_min -16
_diffrn_reflns_number 16180
_diffrn_reflns_point_group_measured_fraction_full 0.989
_diffrn_reflns_point_group_measured_fraction_max 0.791
_diffrn_reflns_theta_full 25.242
_diffrn_reflns_theta_max 30.960
_diffrn_reflns_theta_min 2.811
_diffrn_source 'micro-focus sealed X-ray tube'
_diffrn_source_type 'PhotonJet (Mo) X-ray Source'
_exptl_absorpt_coefficient_mu 1.597
_exptl_absorpt_correction_T_max 1.00000
_exptl_absorpt_correction_T_min 0.83245
_exptl_absorpt_correction_type multi-scan
_exptl_absorpt_process_details
;
CrysAlisPro 1.171.40.57a (Rigaku Oxford Diffraction, 2019)
Empirical absorption correction using spherical harmonics,
 implemented in SCALE3 ABSPACK scaling algorithm.
;
_exptl_crystal_colour colourless
_exptl_crystal_density_diffrn 1.434
_exptl_crystal_description block
_exptl_crystal_F_000 824
_exptl_crystal_recrystallization_method 'Re-crystallisation from solvent'
_exptl_crystal_size_max 0.150
_exptl_crystal_size_mid 0.150
_exptl_crystal_size_min 0.150
_refine_diff_density_max 0.463
_refine_diff_density_min -0.599
_refine_diff_density_rms 0.069
_refine_ls_extinction_method none
_refine_ls_goodness_of_fit_ref 1.048
_refine_ls_hydrogen_treatment constr
_refine_ls_matrix_type full
_refine_ls_number_parameters 181
_refine_ls_number_reflns 4742
_refine_ls_number_restraints 1
_refine_ls_restrained_S_all 1.048
_refine_ls_R_factor_all 0.0526
_refine_ls_R_factor_gt 0.0343
_refine_ls_shift/su_max 0.001
_refine_ls_shift/su_mean 0.000
_refine_ls_structure_factor_coef Fsqd
_refine_ls_weighting_details 'w=1/[\s^2^(Fo^2^)+(0.0489P)^2^+0.6290P] where P=(Fo^2^+2Fc^2^)/3'
_refine_ls_weighting_scheme calc
_refine_ls_wR_factor_gt 0.0942
_refine_ls_wR_factor_ref 0.1034
_reflns_Friedel_coverage 0.000
_reflns_number_gt 3209
_reflns_number_total 4742
_reflns_threshold_expression 'I > 2\s(I)'
_cod_data_source_file d1dt01142a2.cif
_cod_data_source_block shelx_CCDC2
_cod_depositor_comments 'Adding full bibliography for 7708141--7708143.cif.'
_cod_original_sg_symbol_H-M 'P 21/n'
_cod_database_code 7708143
_shelx_shelxl_version_number 2017/1
_shelx_space_group_comment
;
The symmetry employed for this shelxl refinement is uniquely defined
by the following loop, which should always be used as a source of
symmetry information in preference to the above space-group names.
They are only intended as comments.
;
_shelx_estimated_absorpt_t_min 0.796
_shelx_estimated_absorpt_t_max 0.796
_oxdiff_exptl_absorpt_empirical_full_min 0.766
_oxdiff_exptl_absorpt_empirical_full_max 1.237
_oxdiff_exptl_absorpt_empirical_details
;
Empirical correction (ABSPACK) includes:
- Absorption correction using spherical harmonics
- Frame scaling
;
_diffrn_oxdiff_digest_frames
;
016af27e3087c7571ff52c5194ffa7f26900025f934
;

loop_
_space_group_symop_operation_xyz
'x, y, z'
'-x+1/2, y+1/2, -z+1/2'
'-x, -y, -z'
'x-1/2, -y-1/2, z-1/2'

loop_
_atom_site_label
_atom_site_type_symbol
_atom_site_fract_x
_atom_site_fract_y
_atom_site_fract_z
_atom_site_U_iso_or_equiv
_atom_site_adp_type
_atom_site_occupancy
_atom_site_site_symmetry_order
_atom_site_calc_flag
_atom_site_refinement_flags_posn
_atom_site_refinement_flags_adp
_atom_site_refinement_flags_occupancy
_atom_site_disorder_assembly
_atom_site_disorder_group
C1 C 1.1406(2) 0.6962(2) 0.2019(3) 0.0606(7) Uani 1 1 d . U . . .
N1 N 1.06519(19) 0.63117(17) 0.2380(2) 0.0584(5) Uani 1 1 d . . . . .
C2 C 1.1091(3) 0.5476(2) 0.2808(3) 0.0695(8) Uani 1 1 d . . . . .
C3 C 1.2237(3) 0.5311(3) 0.2872(3) 0.0830(10) Uani 1 1 d . . . . .
H3 H 1.253517 0.473333 0.317705 0.100 Uiso 1 1 calc R U . . .
C4 C 1.2948(3) 0.6014(3) 0.2478(3) 0.0851(11) Uani 1 1 d . . . . .
N2 N 1.2542(2) 0.6856(2) 0.2033(3) 0.0773(8) Uani 1 1 d . . . . .
C5 C 1.0268(4) 0.4731(3) 0.3215(4) 0.1021(13) Uani 1 1 d . . . . .
H5A H 1.020898 0.479957 0.401758 0.153 Uiso 1 1 calc R U . . .
H5B H 1.054246 0.408931 0.305022 0.153 Uiso 1 1 calc R U . . .
H5C H 0.952664 0.482709 0.283594 0.153 Uiso 1 1 calc R U . . .
C6 C 1.4234(3) 0.5898(4) 0.2501(5) 0.1321(19) Uani 1 1 d . . . . .
H6A H 1.451492 0.570369 0.324606 0.198 Uiso 1 1 calc R U . . .
H6B H 1.457801 0.650753 0.230845 0.198 Uiso 1 1 calc R U . . .
H6C H 1.442717 0.540961 0.196202 0.198 Uiso 1 1 calc R U . . .
C7 C 0.8212(3) 0.6540(3) 0.0449(3) 0.0861(10) Uani 1 1 d . . . . .
C8 C 0.6997(6) 0.6717(9) 0.0250(10) 0.317(8) Uani 1 1 d . . . . .
H8A H 0.686621 0.740351 0.014774 0.476 Uiso 1 1 calc R U . . .
H8B H 0.659847 0.649235 0.088902 0.476 Uiso 1 1 calc R U . . .
H8C H 0.671946 0.637388 -0.041829 0.476 Uiso 1 1 calc R U . . .
C9 C 0.8509(6) 0.5492(4) 0.0699(5) 0.172(3) Uani 1 1 d . . . . .
H9A H 0.816396 0.529306 0.138043 0.257 Uiso 1 1 calc R U . . .
H9B H 0.932763 0.542346 0.079641 0.257 Uiso 1 1 calc R U . . .
H9C H 0.822457 0.508985 0.007967 0.257 Uiso 1 1 calc R U . . .
C10 C 0.8822(8) 0.6774(6) -0.0590(5) 0.186(3) Uani 1 1 d . . . . .
H10A H 0.843027 0.647241 -0.123507 0.279 Uiso 1 1 calc R U . . .
H10B H 0.959512 0.653193 -0.050798 0.279 Uiso 1 1 calc R U . . .
H10C H 0.883593 0.746754 -0.069616 0.279 Uiso 1 1 calc R U . . .
C11 C 0.8325(3) 0.7615(3) 0.3515(3) 0.0789(10) Uani 1 1 d . . . . .
C12 C 0.7052(4) 0.7779(4) 0.3453(5) 0.1253(18) Uani 1 1 d . . . . .
H12A H 0.666655 0.718253 0.324035 0.188 Uiso 1 1 calc R U . . .
H12B H 0.685801 0.827263 0.289937 0.188 Uiso 1 1 calc R U . . .
H12C H 0.681717 0.798601 0.418072 0.188 Uiso 1 1 calc R U . . .
C13 C 0.8891(5) 0.8537(5) 0.4033(5) 0.135(2) Uani 1 1 d . . . . .
H13A H 0.861170 0.909962 0.362077 0.202 Uiso 1 1 calc R U . . .
H13B H 0.970863 0.849279 0.399150 0.202 Uiso 1 1 calc R U . . .
H13C H 0.870551 0.859340 0.481195 0.202 Uiso 1 1 calc R U . . .
C14 C 0.8672(6) 0.6748(5) 0.4220(4) 0.157(3) Uani 1 1 d . . . . .
H14A H 0.850721 0.686748 0.499504 0.236 Uiso 1 1 calc R U . . .
H14B H 0.947979 0.663386 0.417359 0.236 Uiso 1 1 calc R U . . .
H14C H 0.825166 0.618618 0.394556 0.236 Uiso 1 1 calc R U . . .
Cl1 Cl 0.81049(12) 0.90401(9) 0.10851(12) 0.1220(5) Uani 1 1 d . . . . .
Sn1 Sn 0.88815(2) 0.75064(2) 0.17966(2) 0.05981(10) Uani 1 1 d . . . . .
S1 S 1.08245(7) 0.80551(6) 0.14937(9) 0.0770(3) Uani 1 1 d . U . . .

loop_
_atom_site_aniso_label
_atom_site_aniso_U_11
_atom_site_aniso_U_22
_atom_site_aniso_U_33
_atom_site_aniso_U_23
_atom_site_aniso_U_13
_atom_site_aniso_U_12
C1 0.0476(15) 0.0689(17) 0.0654(18) -0.0108(14) 0.0043(13) 0.0003(13)
N1 0.0493(13) 0.0631(13) 0.0626(14) 0.0004(11) 0.0027(11) 0.0040(10)
C2 0.077(2) 0.0682(17) 0.0623(18) -0.0026(14) -0.0020(15) 0.0131(15)
C3 0.078(2) 0.083(2) 0.086(2) -0.0046(19) -0.0116(19) 0.023(2)
C4 0.0566(19) 0.104(3) 0.093(3) -0.031(2) -0.0115(18) 0.0251(19)
N2 0.0486(14) 0.0891(19) 0.095(2) -0.0185(15) 0.0060(14) -0.0023(13)
C5 0.118(3) 0.081(2) 0.109(3) 0.032(2) 0.021(3) 0.010(2)
C6 0.056(2) 0.157(4) 0.181(5) -0.034(4) -0.009(3) 0.032(3)
C7 0.070(2) 0.108(3) 0.078(2) -0.007(2) -0.0163(19) -0.002(2)
C8 0.088(4) 0.443(16) 0.408(16) -0.301(14) -0.098(7) 0.056(7)
C9 0.238(8) 0.106(4) 0.163(6) -0.023(4) -0.065(6) -0.039(4)
C10 0.287(10) 0.186(7) 0.086(4) -0.026(4) 0.014(5) -0.064(7)
C11 0.067(2) 0.105(3) 0.065(2) 0.0044(17) 0.0138(17) 0.0228(17)
C12 0.070(3) 0.187(5) 0.122(4) 0.015(4) 0.036(3) 0.025(3)
C13 0.137(5) 0.162(5) 0.107(4) -0.029(3) 0.012(3) 0.015(4)
C14 0.208(6) 0.168(5) 0.104(4) 0.061(4) 0.080(4) 0.097(5)
Cl1 0.1236(10) 0.1125(8) 0.1306(10) 0.0427(7) 0.0118(8) 0.0567(7)
Sn1 0.04762(14) 0.06948(16) 0.06238(15) 0.00714(8) 0.00361(10) 0.00691(8)
S1 0.0632(5) 0.0634(4) 0.1060(7) 0.0083(4) 0.0178(4) -0.0053(4)

loop_
_atom_type_symbol
_atom_type_description
_atom_type_scat_dispersion_real
_atom_type_scat_dispersion_imag
_atom_type_scat_source
C C 0.0033 0.0016 'International Tables Vol C Tables 4.2.6.8 and 6.1.1.4'
H H 0.0000 0.0000 'International Tables Vol C Tables 4.2.6.8 and 6.1.1.4'
Cl Cl 0.1484 0.1585 'International Tables Vol C Tables 4.2.6.8 and 6.1.1.4'
N N 0.0061 0.0033 'International Tables Vol C Tables 4.2.6.8 and 6.1.1.4'
Sn Sn -0.6537 1.4246 'International Tables Vol C Tables 4.2.6.8 and 6.1.1.4'
S S 0.1246 0.1234 'International Tables Vol C Tables 4.2.6.8 and 6.1.1.4'

loop_
_geom_angle_atom_site_label_1
_geom_angle_atom_site_label_2
_geom_angle_atom_site_label_3
_geom_angle
_geom_angle_site_symmetry_1
_geom_angle_site_symmetry_3
_geom_angle_publ_flag
N2 C1 N1 126.5(3) . . ?
N2 C1 S1 117.7(2) . . ?
N1 C1 S1 115.8(2) . . ?
C1 N1 C2 116.4(3) . . ?
N1 C2 C3 121.2(3) . . ?
N1 C2 C5 117.7(3) . . ?
C3 C2 C5 121.1(3) . . ?
C2 C3 C4 118.6(3) . . ?
N2 C4 C3 122.1(3) . . ?
N2 C4 C6 115.2(4) . . ?
C3 C4 C6 122.7(4) . . ?
C1 N2 C4 115.2(3) . . ?
C8 C7 C10 110.0(7) . . ?
C8 C7 C9 113.9(7) . . ?
C10 C7 C9 104.6(5) . . ?
C8 C7 Sn1 108.9(4) . . ?
C10 C7 Sn1 107.6(3) . . ?
C9 C7 Sn1 111.6(3) . . ?
C14 C11 C12 112.5(4) . . ?
C14 C11 C13 109.6(5) . . ?
C12 C11 C13 107.3(4) . . ?
C14 C11 Sn1 112.4(3) . . ?
C12 C11 Sn1 108.2(3) . . ?
C13 C11 Sn1 106.5(3) . . ?
C11 Sn1 C7 127.63(16) . . ?
C11 Sn1 Cl1 97.99(10) . . ?
C7 Sn1 Cl1 99.37(11) . . ?
C11 Sn1 S1 116.54(12) . . ?
C7 Sn1 S1 112.21(11) . . ?
Cl1 Sn1 S1 90.77(4) . . ?
C1 S1 Sn1 91.64(10) . . ?

loop_
_geom_bond_atom_site_label_1
_geom_bond_atom_site_label_2
_geom_bond_distance
_geom_bond_site_symmetry_2
_geom_bond_publ_flag
C1 N2 1.332(4) . ?
C1 N1 1.340(4) . ?
C1 S1 1.745(3) . ?
N1 C2 1.342(4) . ?
C2 C3 1.353(5) . ?
C2 C5 1.500(5) . ?
C3 C4 1.371(6) . ?
C4 N2 1.344(5) . ?
C4 C6 1.507(5) . ?
C7 C8 1.443(7) . ?
C7 C10 1.489(7) . ?
C7 C9 1.504(7) . ?
C7 Sn1 2.182(4) . ?
C11 C14 1.495(6) . ?
C11 C12 1.499(6) . ?
C11 C13 1.537(7) . ?
C11 Sn1 2.172(4) . ?
Cl1 Sn1 2.4217(10) . ?
Sn1 S1 2.4339(8) . ?
